data_4501336
loop_
_publ_author_name
'Yang, Yan'
'Du, Peng'
'Ma, Jian-Fang'
'Kan, Wei-Qiu'
'Liu, Bo'
'Yang, Jin'

_publ_section_title
;
 A Series of Metal--Organic Frameworks Based on Different Salicylic
 Derivatives and 1,1&#x2032;-(1,4-Butanediyl)bis(imidazole) Ligand:
 Syntheses, Structures, and Luminescent Properties
;
_journal_issue 12
_journal_name_full 'Crystal Growth &amp; Design'
_journal_page_first 5540
_journal_paper_doi 10.1021/cg201118x
_journal_volume 11
_journal_year 2011
_chemical_formula_moiety 'C24 H20 Br2 N4 O6 Zn2, H2O'
_chemical_formula_sum 'C24 H22 Br2 N4 O7 Zn2'
_chemical_formula_weight 769.02
_chemical_name_systematic
;
 ?
;
_space_group_IT_number 15
_symmetry_cell_setting monoclinic
_symmetry_space_group_name_Hall '-C 2yc'
_symmetry_space_group_name_H-M 'C 1 2/c 1'
_atom_sites_solution_hydrogens geom
_atom_sites_solution_primary direct
_atom_sites_solution_secondary difmap
_audit_creation_method SHELXL-97
_cell_angle_alpha 90.00
_cell_angle_beta 103.112(4)
_cell_angle_gamma 90.00
_cell_formula_units_Z 8
_cell_length_a 23.4341(9)
_cell_length_b 13.3311(5)
_cell_length_c 17.2856(8)
_cell_measurement_reflns_used 3040
_cell_measurement_temperature 293(2)
_cell_measurement_theta_max 29.2427
_cell_measurement_theta_min 3.0784
_cell_volume 5259.3(4)
_computing_cell_refinement CrysAlis
_computing_data_collection 'CrysAlis (Oxford Diffraction, 2006)'
_computing_data_reduction CrysAlis
_computing_structure_refinement 'SHELXL-97 (Sheldrick, 2008)'
_computing_structure_solution 'SHELXS-97 (Sheldrick, 1997)'
_diffrn_ambient_temperature 293(2)
_diffrn_detector_area_resol_mean 10.0
_diffrn_measured_fraction_theta_full 0.997
_diffrn_measured_fraction_theta_max 0.997
_diffrn_measurement_device_type 'Oxford Diffraction Gemini R Ultra'
_diffrn_measurement_method '\w scan'
_diffrn_radiation_monochromator graphite
_diffrn_radiation_source 'fine-focus sealed tube'
_diffrn_radiation_type MoK\a
_diffrn_radiation_wavelength 0.71073
_diffrn_reflns_av_R_equivalents 0.0380
_diffrn_reflns_av_sigmaI/netI 0.1131
_diffrn_reflns_limit_h_max 25
_diffrn_reflns_limit_h_min -28
_diffrn_reflns_limit_k_max 16
_diffrn_reflns_limit_k_min -13
_diffrn_reflns_limit_l_max 15
_diffrn_reflns_limit_l_min -20
_diffrn_reflns_number 10034
_diffrn_reflns_theta_full 25.00
_diffrn_reflns_theta_max 25.34
_diffrn_reflns_theta_min 3.08
_exptl_absorpt_coefficient_mu 4.916
_exptl_absorpt_correction_T_max 1.00000
_exptl_absorpt_correction_T_min 0.88870
_exptl_absorpt_correction_type multi-scan
_exptl_absorpt_process_details
;
CrysAlis (Oxford Diffraction, 2006)
;
_exptl_crystal_colour colorless
_exptl_crystal_density_diffrn 1.942
_exptl_crystal_density_method 'not measured'
_exptl_crystal_description block
_exptl_crystal_F_000 3040
_exptl_crystal_size_max 0.30
_exptl_crystal_size_mid 0.26
_exptl_crystal_size_min 0.22
_refine_diff_density_max 0.464
_refine_diff_density_min -0.492
_refine_diff_density_rms 0.079
_refine_ls_extinction_method none
_refine_ls_goodness_of_fit_ref 0.738
_refine_ls_hydrogen_treatment mixed
_refine_ls_matrix_type full
_refine_ls_number_parameters 367
_refine_ls_number_reflns 4801
_refine_ls_number_restraints 12
_refine_ls_restrained_S_all 0.739
_refine_ls_R_factor_all 0.0713
_refine_ls_R_factor_gt 0.0321
_refine_ls_shift/su_max 0.005
_refine_ls_shift/su_mean 0.000
_refine_ls_structure_factor_coef Fsqd
_refine_ls_weighting_details 'calc w=1/[\s^2^(Fo^2^)+(0.0224P)^2^+0.0000P] where P=(Fo^2^+2Fc^2^)/3'
_refine_ls_weighting_scheme calc
_refine_ls_wR_factor_gt 0.0546
_refine_ls_wR_factor_ref 0.0576
_reflns_number_gt 2640
_reflns_number_total 4801
_reflns_threshold_expression >2\s(I)
_cod_data_source_file cg201118x_si_002.cif
_cod_data_source_block Compound-9
_cod_original_sg_symbol_Hall '-C 2yc '
_cod_database_code 4501336

loop_
_symmetry_equiv_pos_as_xyz
'x, y, z'
'-x, y, -z+1/2'
'x+1/2, y+1/2, z'
'-x+1/2, y+1/2, -z+1/2'
'-x, -y, -z'
'x, -y, z-1/2'
'-x+1/2, -y+1/2, -z'
'x+1/2, -y+1/2, z-1/2'

loop_
_atom_site_label
_atom_site_type_symbol
_atom_site_fract_x
_atom_site_fract_y
_atom_site_fract_z
_atom_site_U_iso_or_equiv
_atom_site_adp_type
_atom_site_occupancy
_atom_site_symmetry_multiplicity
_atom_site_calc_flag
_atom_site_refinement_flags
Zn1 Zn 0.66781(2) 0.46694(3) 0.62541(3) 0.03081(14) Uani 1 1 d .
Zn2 Zn 0.750569(19) 0.68559(3) 0.75730(3) 0.02962(13) Uani 1 1 d .
C1 C 0.6040(2) 0.4250(4) 0.4571(3) 0.0575(14) Uani 1 1 d .
H1 H 0.5778 0.4778 0.4556 0.069 Uiso 1 1 calc R
C2 C 0.6484(3) 0.2958(4) 0.4206(4) 0.0763(18) Uani 1 1 d .
H2 H 0.6590 0.2432 0.3914 0.092 Uiso 1 1 calc R
C3 C 0.6730(2) 0.3198(4) 0.4948(3) 0.0527(13) Uani 1 1 d .
H3 H 0.7048 0.2866 0.5263 0.063 Uiso 1 1 calc R
C4 C 0.5715(7) 0.3952(11) 0.3055(9) 0.077(4) Uani 0.50 1 d PU
C4' C 0.5702(9) 0.3356(14) 0.3134(12) 0.118(7) Uani 0.50 1 d PU
C5 C 0.5158(3) 0.3818(5) 0.2997(4) 0.107(2) Uani 1 1 d .
C6 C 0.72926(17) 0.5173(3) 0.8672(2) 0.0322(11) Uani 1 1 d .
H6 H 0.6912 0.5046 0.8391 0.039 Uiso 1 1 calc R
C7 C 0.8101(2) 0.5063(4) 0.9538(3) 0.086(2) Uani 1 1 d .
H7 H 0.8396 0.4866 0.9968 0.103 Uiso 1 1 calc R
C8 C 0.8134(2) 0.5791(4) 0.9026(3) 0.0661(17) Uani 1 1 d .
H8 H 0.8462 0.6189 0.9042 0.079 Uiso 1 1 calc R
C9 C 0.73074(19) 0.3880(3) 0.9732(3) 0.0410(12) Uani 1 1 d .
H9A H 0.6897 0.3793 0.9475 0.049 Uiso 1 1 calc R
H9B H 0.7328 0.4097 1.0274 0.049 Uiso 1 1 calc R
C10 C 0.76165(17) 0.2884(3) 0.9749(2) 0.0334(11) Uani 1 1 d .
H10A H 0.8033 0.2978 0.9963 0.040 Uiso 1 1 calc R
H10B H 0.7564 0.2631 0.9211 0.040 Uiso 1 1 calc R
C11 C 0.61641(16) 0.7520(3) 0.6452(2) 0.0269(10) Uani 1 1 d .
C12 C 0.64574(18) 0.8195(3) 0.7042(3) 0.0355(11) Uani 1 1 d .
C13 C 0.6170(2) 0.9103(3) 0.7119(3) 0.0595(16) Uani 1 1 d .
H13 H 0.6349 0.9561 0.7504 0.071 Uiso 1 1 calc R
C14 C 0.5628(2) 0.9337(3) 0.6641(3) 0.0583(15) Uani 1 1 d .
H14 H 0.5451 0.9946 0.6705 0.070 Uiso 1 1 calc R
C15 C 0.53540(17) 0.8676(3) 0.6075(3) 0.0364(12) Uani 1 1 d .
C16 C 0.56157(17) 0.7791(3) 0.5975(2) 0.0323(11) Uani 1 1 d .
H16 H 0.5427 0.7353 0.5580 0.039 Uiso 1 1 calc R
C17 C 0.63682(18) 0.6498(3) 0.6342(3) 0.0303(10) Uani 1 1 d .
C18 C 0.62706(16) 0.2708(3) 0.7886(2) 0.0282(10) Uani 1 1 d .
C19 C 0.64672(16) 0.1746(3) 0.8170(2) 0.0271(10) Uani 1 1 d .
C20 C 0.61298(18) 0.1246(3) 0.8629(3) 0.0377(11) Uani 1 1 d .
H20 H 0.6223 0.0585 0.8778 0.045 Uiso 1 1 calc R
C21 C 0.56687(18) 0.1693(4) 0.8866(3) 0.0421(12) Uani 1 1 d .
H21 H 0.5462 0.1343 0.9180 0.051 Uiso 1 1 calc R
C22 C 0.55147(16) 0.2665(3) 0.8635(3) 0.0358(11) Uani 1 1 d .
C23 C 0.58042(16) 0.3147(3) 0.8139(2) 0.0329(11) Uani 1 1 d .
H23 H 0.5686 0.3790 0.7965 0.040 Uiso 1 1 calc R
C24 C 0.65082(16) 0.3254(3) 0.7279(2) 0.0273(10) Uani 1 1 d .
N1 N 0.64518(15) 0.4003(3) 0.5188(2) 0.0365(9) Uani 1 1 d .
N2 N 0.6052(2) 0.3622(4) 0.3956(3) 0.0767(15) Uani 1 1 d .
N3 N 0.76256(14) 0.5873(2) 0.8481(2) 0.0310(9) Uani 1 1 d .
N4 N 0.75579(15) 0.4663(2) 0.9314(2) 0.0360(9) Uani 1 1 d .
O1 O 0.68434(11) 0.61591(18) 0.67789(17) 0.0399(8) Uani 1 1 d .
O2 O 0.60774(14) 0.5911(2) 0.58480(19) 0.0553(10) Uani 1 1 d .
O3 O 0.69682(11) 0.80179(19) 0.75230(18) 0.0443(8) Uani 1 1 d .
O4 O 0.63499(11) 0.41627(18) 0.71329(16) 0.0321(7) Uani 1 1 d .
O5 O 0.68463(11) 0.28395(19) 0.69050(17) 0.0352(7) Uani 1 1 d .
O6 O 0.69370(11) 0.13063(18) 0.80433(16) 0.0327(7) Uani 1 1 d .
O1W O 0.75606(12) 0.4515(2) 0.64744(18) 0.0345(8) Uani 1 1 d .
H1B H 0.7790(17) 0.500(3) 0.659(3) 0.052 Uiso 1 1 d .
H1A H 0.7679(18) 0.405(3) 0.682(3) 0.052 Uiso 1 1 d .
Br1 Br 0.45945(2) 0.89685(4) 0.54523(3) 0.06351(18) Uani 1 1 d .
Br2 Br 0.48923(2) 0.33160(4) 0.89694(3) 0.05913(17) Uani 1 1 d .

loop_
_atom_site_aniso_label
_atom_site_aniso_U_11
_atom_site_aniso_U_22
_atom_site_aniso_U_33
_atom_site_aniso_U_23
_atom_site_aniso_U_13
_atom_site_aniso_U_12
Zn1 0.0378(3) 0.0259(3) 0.0275(3) 0.0007(2) 0.0050(2) 0.0001(2)
Zn2 0.0317(3) 0.0252(2) 0.0312(3) 0.0054(3) 0.0057(2) 0.0001(2)
C1 0.050(3) 0.066(4) 0.053(4) 0.001(3) 0.005(3) -0.006(3)
C2 0.119(6) 0.055(4) 0.061(5) -0.020(3) 0.034(4) -0.023(4)
C3 0.069(3) 0.046(3) 0.043(4) -0.009(3) 0.013(3) 0.003(3)
C4 0.091(8) 0.080(8) 0.050(7) -0.009(7) -0.003(6) -0.025(7)
C4' 0.120(10) 0.129(10) 0.095(10) -0.005(9) 0.006(7) 0.001(9)
C5 0.059(4) 0.153(6) 0.096(6) 0.044(5) -0.007(4) 0.003(5)
C6 0.033(2) 0.032(3) 0.030(3) 0.007(2) 0.003(2) 0.002(2)
C7 0.085(4) 0.072(4) 0.070(4) 0.044(3) -0.047(3) -0.036(3)
C8 0.050(3) 0.060(3) 0.071(4) 0.032(3) -0.026(3) -0.025(3)
C9 0.065(3) 0.028(2) 0.033(3) 0.007(2) 0.017(2) 0.006(2)
C10 0.047(3) 0.028(3) 0.026(3) 0.0023(19) 0.009(2) -0.006(2)
C11 0.031(2) 0.021(2) 0.029(3) 0.009(2) 0.006(2) 0.0053(19)
C12 0.039(3) 0.029(2) 0.036(3) -0.002(2) 0.003(2) 0.001(2)
C13 0.057(3) 0.032(3) 0.073(4) -0.024(3) -0.018(3) 0.012(2)
C14 0.054(3) 0.030(3) 0.077(4) -0.015(3) -0.013(3) 0.018(2)
C15 0.038(3) 0.033(3) 0.034(3) 0.006(2) 0.001(2) 0.005(2)
C16 0.043(3) 0.029(2) 0.026(3) 0.002(2) 0.011(2) -0.005(2)
C17 0.037(3) 0.028(3) 0.028(3) 0.005(2) 0.012(2) -0.002(2)
C18 0.029(2) 0.034(2) 0.022(3) 0.004(2) 0.0055(19) 0.007(2)
C19 0.029(2) 0.033(2) 0.016(2) -0.001(2) -0.0009(18) -0.007(2)
C20 0.044(3) 0.037(3) 0.032(3) 0.008(2) 0.009(2) -0.003(2)
C21 0.041(3) 0.059(3) 0.031(3) 0.008(3) 0.015(2) 0.001(2)
C22 0.027(2) 0.047(3) 0.033(3) 0.002(2) 0.007(2) 0.009(2)
C23 0.030(2) 0.035(2) 0.032(3) 0.007(2) 0.003(2) 0.012(2)
C24 0.028(2) 0.028(3) 0.023(3) 0.003(2) -0.0016(19) -0.002(2)
N1 0.041(2) 0.035(2) 0.028(2) -0.0001(19) -0.0025(19) -0.0039(18)
N2 0.089(4) 0.108(4) 0.025(3) -0.021(3) -0.005(3) -0.034(3)
N3 0.038(2) 0.0230(19) 0.032(2) 0.0085(17) 0.0090(18) -0.0007(17)
N4 0.052(2) 0.0231(19) 0.030(2) 0.0075(18) 0.0020(18) -0.0057(18)
O1 0.0322(16) 0.0258(16) 0.056(2) -0.0026(15) -0.0017(15) 0.0046(14)
O2 0.075(2) 0.0300(17) 0.047(2) -0.0142(17) -0.0153(18) 0.0073(17)
O3 0.0379(18) 0.0340(17) 0.050(2) -0.0110(15) -0.0140(15) 0.0088(14)
O4 0.0384(17) 0.0245(16) 0.0349(19) 0.0073(14) 0.0117(14) 0.0049(13)
O5 0.0404(17) 0.0378(17) 0.0316(19) 0.0036(14) 0.0169(14) 0.0119(14)
O6 0.0343(16) 0.0285(16) 0.038(2) 0.0060(14) 0.0133(14) 0.0047(14)
O1W 0.0356(18) 0.0275(18) 0.036(2) 0.0033(15) -0.0001(15) -0.0031(14)
Br1 0.0416(3) 0.0625(3) 0.0749(4) -0.0060(3) -0.0108(3) 0.0164(3)
Br2 0.0425(3) 0.0952(4) 0.0428(4) 0.0118(3) 0.0162(2) 0.0257(3)

loop_
_atom_type_symbol
_atom_type_description
_atom_type_scat_dispersion_real
_atom_type_scat_dispersion_imag
_atom_type_scat_source
C C 0.0033 0.0016 'International Tables Vol C Tables 4.2.6.8 and 6.1.1.4'
H H 0.0000 0.0000 'International Tables Vol C Tables 4.2.6.8 and 6.1.1.4'
N N 0.0061 0.0033 'International Tables Vol C Tables 4.2.6.8 and 6.1.1.4'
O O 0.0106 0.0060 'International Tables Vol C Tables 4.2.6.8 and 6.1.1.4'
Zn Zn 0.2839 1.4301 'International Tables Vol C Tables 4.2.6.8 and 6.1.1.4'
Br Br -0.2901 2.4595 'International Tables Vol C Tables 4.2.6.8 and 6.1.1.4'

loop_
_geom_angle_atom_site_label_1
_geom_angle_atom_site_label_2
_geom_angle_atom_site_label_3
_geom_angle
_geom_angle_site_symmetry_1
_geom_angle_site_symmetry_3
O4 Zn1 N1 119.24(12) . .
O4 Zn1 O1W 112.36(11) . .
N1 Zn1 O1W 99.99(13) . .
O4 Zn1 O1 93.16(11) . .
N1 Zn1 O1 140.37(13) . .
O1W Zn1 O1 86.37(11) . .
O4 Zn1 O2 99.89(12) . .
N1 Zn1 O2 91.34(13) . .
O1W Zn1 O2 133.90(12) . .
O1 Zn1 O2 58.95(10) . .
O4 Zn1 C17 96.61(12) . .
N1 Zn1 C17 117.21(14) . .
O1W Zn1 C17 112.13(12) . .
O1 Zn1 C17 29.95(10) . .
O2 Zn1 C17 29.03(10) . .
O3 Zn2 O6 138.26(12) . 4_656
O3 Zn2 N3 121.08(13) . .
O6 Zn2 N3 100.60(12) 4_656 .
O3 Zn2 O1 87.01(10) . .
O6 Zn2 O1 87.94(11) 4_656 .
N3 Zn2 O1 100.23(12) . .
O3 Zn2 O5 85.39(10) . 4_656
O6 Zn2 O5 87.76(10) 4_656 4_656
N3 Zn2 O5 96.57(12) . 4_656
O1 Zn2 O5 163.15(11) . 4_656
N1 C1 N2 109.9(5) . .
N1 C1 H1 125.1 . .
N2 C1 H1 125.1 . .
C3 C2 N2 106.4(5) . .
C3 C2 H2 126.8 . .
N2 C2 H2 126.8 . .
C2 C3 N1 110.6(5) . .
C2 C3 H3 124.7 . .
N1 C3 H3 124.7 . .
C4' C4 C5 79(2) . .
C4' C4 N2 67(2) . .
C5 C4 N2 107.2(11) . .
C4 C4' C5 67(2) . .
C4 C4' N2 84(2) . .
C5 C4' N2 109.7(14) . .
C4 C5 C4' 34.8(8) . .
C4 C5 C5 106.1(9) . 2_655
C4' C5 C5 110.1(10) . 2_655
N3 C6 N4 112.6(3) . .
N3 C6 H6 123.7 . .
N4 C6 H6 123.7 . .
C8 C7 N4 106.8(4) . .
C8 C7 H7 126.6 . .
N4 C7 H7 126.6 . .
C7 C8 N3 110.6(4) . .
C7 C8 H8 124.7 . .
N3 C8 H8 124.7 . .
N4 C9 C10 113.1(3) . .
N4 C9 H9A 109.0 . .
C10 C9 H9A 109.0 . .
N4 C9 H9B 109.0 . .
C10 C9 H9B 109.0 . .
H9A C9 H9B 107.8 . .
C9 C10 C10 111.7(4) . 7_657
C9 C10 H10A 109.3 . .
C10 C10 H10A 109.3 7_657 .
C9 C10 H10B 109.3 . .
C10 C10 H10B 109.3 7_657 .
H10A C10 H10B 107.9 . .
C16 C11 C12 119.2(4) . .
C16 C11 C17 116.3(4) . .
C12 C11 C17 124.3(3) . .
O3 C12 C13 118.8(4) . .
O3 C12 C11 124.4(4) . .
C13 C12 C11 116.8(4) . .
C14 C13 C12 122.1(4) . .
C14 C13 H13 119.0 . .
C12 C13 H13 119.0 . .
C15 C14 C13 120.2(4) . .
C15 C14 H14 119.9 . .
C13 C14 H14 119.9 . .
C16 C15 C14 119.9(4) . .
C16 C15 Br1 119.9(3) . .
C14 C15 Br1 120.2(3) . .
C15 C16 C11 121.8(4) . .
C15 C16 H16 119.1 . .
C11 C16 H16 119.1 . .
O2 C17 O1 116.9(4) . .
O2 C17 C11 121.9(4) . .
O1 C17 C11 121.1(4) . .
O2 C17 Zn1 58.5(2) . .
O1 C17 Zn1 58.46(19) . .
C11 C17 Zn1 174.7(3) . .
C23 C18 C19 119.3(4) . .
C23 C18 C24 117.5(4) . .
C19 C18 C24 123.0(4) . .
O6 C19 C20 118.9(4) . .
O6 C19 C18 124.7(4) . .
C20 C19 C18 116.4(4) . .
C21 C20 C19 122.8(4) . .
C21 C20 H20 118.6 . .
C19 C20 H20 118.6 . .
C20 C21 C22 119.5(4) . .
C20 C21 H21 120.2 . .
C22 C21 H21 120.2 . .
C23 C22 C21 119.2(4) . .
C23 C22 Br2 120.1(3) . .
C21 C22 Br2 120.7(3) . .
C22 C23 C18 122.4(4) . .
C22 C23 H23 118.8 . .
C18 C23 H23 118.8 . .
O5 C24 O4 120.3(4) . .
O5 C24 C18 121.9(4) . .
O4 C24 C18 117.8(4) . .
C1 N1 C3 105.4(4) . .
C1 N1 Zn1 129.0(4) . .
C3 N1 Zn1 125.5(3) . .
C2 N2 C1 107.7(5) . .
C2 N2 C4' 110.8(9) . .
C1 N2 C4' 141.0(9) . .
C2 N2 C4 130.4(8) . .
C1 N2 C4 119.2(7) . .
C4' N2 C4 29.4(7) . .
C6 N3 C8 104.4(3) . .
C6 N3 Zn2 132.5(3) . .
C8 N3 Zn2 122.9(3) . .
C6 N4 C7 105.6(4) . .
C6 N4 C9 127.7(3) . .
C7 N4 C9 126.6(4) . .
C17 O1 Zn2 131.5(3) . .
C17 O1 Zn1 91.6(2) . .
Zn2 O1 Zn1 136.74(13) . .
C17 O2 Zn1 92.5(2) . .
C12 O3 Zn2 130.2(3) . .
C24 O4 Zn1 109.3(3) . .
C24 O5 Zn2 122.9(3) . 4_646
C19 O6 Zn2 126.9(2) . 4_646
Zn1 O1W H1B 123(3) . .
Zn1 O1W H1A 111(3) . .
H1B O1W H1A 108(4) . .

loop_
_geom_bond_atom_site_label_1
_geom_bond_atom_site_label_2
_geom_bond_distance
_geom_bond_site_symmetry_2
Zn1 O4 1.971(3) .
Zn1 N1 2.006(3) .
Zn1 O1W 2.026(3) .
Zn1 O1 2.181(3) .
Zn1 O2 2.183(3) .
Zn1 C17 2.558(4) .
Zn2 O3 1.986(3) .
Zn2 O6 2.002(3) 4_656
Zn2 N3 2.015(3) .
Zn2 O1 2.047(3) .
Zn2 O5 2.054(3) 4_656
C1 N1 1.308(5) .
C1 N2 1.358(6) .
C1 H1 0.9300 .
C2 C3 1.321(7) .
C2 N2 1.342(7) .
C2 H2 0.9300 .
C3 N1 1.368(5) .
C3 H3 0.9300 .
C4 C4' 0.808(19) .
C4 C5 1.298(17) .
C4 N2 1.637(15) .
C4' C5 1.39(2) .
C4' N2 1.512(19) .
C5 C5 1.709(12) 2_655
C6 N3 1.306(5) .
C6 N4 1.329(4) .
C6 H6 0.9300 .
C7 C8 1.326(6) .
C7 N4 1.354(5) .
C7 H7 0.9300 .
C8 N3 1.345(5) .
C8 H8 0.9300 .
C9 N4 1.466(5) .
C9 C10 1.510(5) .
C9 H9A 0.9700 .
C9 H9B 0.9700 .
C10 C10 1.520(7) 7_657
C10 H10A 0.9700 .
C10 H10B 0.9700 .
C11 C16 1.408(5) .
C11 C12 1.416(5) .
C11 C17 1.470(5) .
C12 O3 1.315(4) .
C12 C13 1.407(5) .
C13 C14 1.383(5) .
C13 H13 0.9300 .
C14 C15 1.364(5) .
C14 H14 0.9300 .
C15 C16 1.359(5) .
C15 Br1 1.900(4) .
C16 H16 0.9300 .
C17 O2 1.243(4) .
C17 O1 1.278(4) .
C18 C23 1.395(5) .
C18 C19 1.412(5) .
C18 C24 1.486(6) .
C19 O6 1.308(4) .
C19 C20 1.408(5) .
C20 C21 1.376(5) .
C20 H20 0.9300 .
C21 C22 1.380(6) .
C21 H21 0.9300 .
C22 C23 1.367(5) .
C22 Br2 1.896(4) .
C23 H23 0.9300 .
C24 O5 1.258(4) .
C24 O4 1.275(4) .
O5 Zn2 2.054(3) 4_646
O6 Zn2 2.002(3) 4_646
O1W H1B 0.83(4) .
O1W H1A 0.86(4) .

loop_
_geom_hbond_atom_site_label_D
_geom_hbond_atom_site_label_H
_geom_hbond_atom_site_label_A
_geom_hbond_distance_DH
_geom_hbond_distance_HA
_geom_hbond_distance_DA
_geom_hbond_angle_DHA
_geom_hbond_site_symmetry_A
O1W H1A O3 0.86(4) 1.86(4) 2.709(4) 171(4) 4_646
O1W H1B O6 0.83(4) 1.91(4) 2.708(4) 159(4) 4_656
C16 H16 Br2 0.93 2.92 3.795(4) 156.9 6_565

loop_
_geom_torsion_atom_site_label_1
_geom_torsion_atom_site_label_2
_geom_torsion_atom_site_label_3
_geom_torsion_atom_site_label_4
_geom_torsion
_geom_torsion_site_symmetry_1
_geom_torsion_site_symmetry_4
N2 C2 C3 N1 1.2(6) . .
N2 C4 C4' C5 114.5(8) . .
C5 C4 C4' N2 -114.5(8) . .
N2 C4 C5 C4' -61(2) . .
C4' C4 C5 C5 -102(2) . 2_655
N2 C4 C5 C5 -163.3(6) . 2_655
N2 C4' C5 C4 74(2) . .
C4 C4' C5 C5 89(2) . 2_655
N2 C4' C5 C5 163.3(9) . 2_655
N4 C7 C8 N3 0.2(7) . .
N4 C9 C10 C10 174.7(4) . 7_657
C16 C11 C12 O3 179.6(4) . .
C17 C11 C12 O3 5.3(7) . .
C16 C11 C12 C13 0.9(6) . .
C17 C11 C12 C13 -173.4(4) . .
O3 C12 C13 C14 -179.3(5) . .
C11 C12 C13 C14 -0.5(7) . .
C12 C13 C14 C15 0.4(8) . .
C13 C14 C15 C16 -0.7(8) . .
C13 C14 C15 Br1 177.0(4) . .
C14 C15 C16 C11 1.2(7) . .
Br1 C15 C16 C11 -176.5(3) . .
C12 C11 C16 C15 -1.3(6) . .
C17 C11 C16 C15 173.5(4) . .
C16 C11 C17 O2 1.0(6) . .
C12 C11 C17 O2 175.5(4) . .
C16 C11 C17 O1 -175.8(4) . .
C12 C11 C17 O1 -1.3(6) . .
C16 C11 C17 Zn1 -92(3) . .
C12 C11 C17 Zn1 83(3) . .
O4 Zn1 C17 O2 -98.5(3) . .
N1 Zn1 C17 O2 29.3(3) . .
O1W Zn1 C17 O2 144.1(3) . .
O1 Zn1 C17 O2 176.7(4) . .
O4 Zn1 C17 O1 84.8(2) . .
N1 Zn1 C17 O1 -147.4(2) . .
O1W Zn1 C17 O1 -32.6(3) . .
O2 Zn1 C17 O1 -176.7(4) . .
O4 Zn1 C17 C11 -2(3) . .
N1 Zn1 C17 C11 125(3) . .
O1W Zn1 C17 C11 -120(3) . .
O1 Zn1 C17 C11 -87(3) . .
O2 Zn1 C17 C11 96(3) . .
C23 C18 C19 O6 -172.3(3) . .
C24 C18 C19 O6 12.4(6) . .
C23 C18 C19 C20 6.8(6) . .
C24 C18 C19 C20 -168.5(3) . .
O6 C19 C20 C21 172.5(4) . .
C18 C19 C20 C21 -6.6(6) . .
C19 C20 C21 C22 1.6(7) . .
C20 C21 C22 C23 3.4(6) . .
C20 C21 C22 Br2 -178.6(3) . .
C21 C22 C23 C18 -3.1(6) . .
Br2 C22 C23 C18 179.0(3) . .
C19 C18 C23 C22 -2.2(6) . .
C24 C18 C23 C22 173.3(4) . .
C23 C18 C24 O5 -166.1(3) . .
C19 C18 C24 O5 9.3(6) . .
C23 C18 C24 O4 12.6(5) . .
C19 C18 C24 O4 -172.0(3) . .
N2 C1 N1 C3 0.2(5) . .
N2 C1 N1 Zn1 177.4(3) . .
C2 C3 N1 C1 -0.9(6) . .
C2 C3 N1 Zn1 -178.2(3) . .
O4 Zn1 N1 C1 95.2(4) . .
O1W Zn1 N1 C1 -142.0(4) . .
O1 Zn1 N1 C1 -45.6(5) . .
O2 Zn1 N1 C1 -6.9(4) . .
C17 Zn1 N1 C1 -20.6(4) . .
O4 Zn1 N1 C3 -88.1(4) . .
O1W Zn1 N1 C3 34.7(4) . .
O1 Zn1 N1 C3 131.1(3) . .
O2 Zn1 N1 C3 169.8(4) . .
C17 Zn1 N1 C3 156.0(3) . .
C3 C2 N2 C1 -1.0(6) . .
C3 C2 N2 C4' -174.6(9) . .
C3 C2 N2 C4 159.7(8) . .
N1 C1 N2 C2 0.5(6) . .
N1 C1 N2 C4' 170.9(14) . .
N1 C1 N2 C4 -162.7(7) . .
C4 C4' N2 C2 -138(2) . .
C5 C4' N2 C2 160.0(10) . .
C4 C4' N2 C1 52(3) . .
C5 C4' N2 C1 -10(2) . .
C5 C4' N2 C4 -62(2) . .
C4' C4 N2 C2 56(3) . .
C5 C4 N2 C2 124.9(11) . .
C4' C4 N2 C1 -145(2) . .
C5 C4 N2 C1 -76.3(11) . .
C5 C4 N2 C4' 69(2) . .
N4 C6 N3 C8 0.9(5) . .
N4 C6 N3 Zn2 177.4(3) . .
C7 C8 N3 C6 -0.7(6) . .
C7 C8 N3 Zn2 -177.6(4) . .
O3 Zn2 N3 C6 72.4(4) . .
O6 Zn2 N3 C6 -110.1(4) 4_656 .
O1 Zn2 N3 C6 -20.3(4) . .
O5 Zn2 N3 C6 161.0(4) 4_656 .
O3 Zn2 N3 C8 -111.6(4) . .
O6 Zn2 N3 C8 65.9(4) 4_656 .
O1 Zn2 N3 C8 155.7(4) . .
O5 Zn2 N3 C8 -23.1(4) 4_656 .
N3 C6 N4 C7 -0.8(5) . .
N3 C6 N4 C9 175.2(4) . .
C8 C7 N4 C6 0.3(6) . .
C8 C7 N4 C9 -175.8(4) . .
C10 C9 N4 C6 119.4(4) . .
C10 C9 N4 C7 -65.3(6) . .
O2 C17 O1 Zn2 172.2(3) . .
C11 C17 O1 Zn2 -10.8(6) . .
Zn1 C17 O1 Zn2 175.4(4) . .
O2 C17 O1 Zn1 -3.2(4) . .
C11 C17 O1 Zn1 173.8(3) . .
O3 Zn2 O1 C17 13.9(4) . .
O6 Zn2 O1 C17 -124.6(4) 4_656 .
N3 Zn2 O1 C17 135.0(4) . .
O5 Zn2 O1 C17 -49.3(6) 4_656 .
O3 Zn2 O1 Zn1 -172.8(2) . .
O6 Zn2 O1 Zn1 48.6(2) 4_656 .
N3 Zn2 O1 Zn1 -51.8(2) . .
O5 Zn2 O1 Zn1 123.9(3) 4_656 .
O4 Zn1 O1 C17 -97.8(2) . .
N1 Zn1 O1 C17 48.7(3) . .
O1W Zn1 O1 C17 150.0(2) . .
O2 Zn1 O1 C17 1.9(2) . .
O4 Zn1 O1 Zn2 87.3(2) . .
N1 Zn1 O1 Zn2 -126.2(2) . .
O1W Zn1 O1 Zn2 -24.9(2) . .
O2 Zn1 O1 Zn2 -173.1(3) . .
C17 Zn1 O1 Zn2 -174.9(4) . .
O1 C17 O2 Zn1 3.2(4) . .
C11 C17 O2 Zn1 -173.8(3) . .
O4 Zn1 O2 C17 85.8(3) . .
N1 Zn1 O2 C17 -154.2(3) . .
O1W Zn1 O2 C17 -48.9(3) . .
O1 Zn1 O2 C17 -1.9(2) . .
C13 C12 O3 Zn2 -178.2(3) . .
C11 C12 O3 Zn2 3.2(6) . .
O6 Zn2 O3 C12 73.8(4) 4_656 .
N3 Zn2 O3 C12 -109.9(4) . .
O1 Zn2 O3 C12 -9.7(4) . .
O5 Zn2 O3 C12 155.2(4) 4_656 .
O5 C24 O4 Zn1 3.0(4) . .
C18 C24 O4 Zn1 -175.7(3) . .
N1 Zn1 O4 C24 61.2(3) . .
O1W Zn1 O4 C24 -55.2(3) . .
O1 Zn1 O4 C24 -142.6(2) . .
O2 Zn1 O4 C24 158.4(2) . .
C17 Zn1 O4 C24 -172.4(2) . .
O4 C24 O5 Zn2 142.1(3) . 4_646
C18 C24 O5 Zn2 -39.2(5) . 4_646
C20 C19 O6 Zn2 -179.2(3) . 4_646
C18 C19 O6 Zn2 -0.2(5) . 4_646
